data_4308368
loop_
_publ_author_name
'Shvareva, Tatiana Y.'
'Sullens, Tyler A.'
'Shehee, Thomas C.'
'Albrecht-Schmitt, Thomas E.'

_publ_section_title
;
 Syntheses, Structures, and Ion-Exchange Properties of the Three-Dimensional
 Framework Uranyl Gallium Phosphates, Cs4[(UO2)2(GaOH)2(PO4)4]&#x00B7;H2O and
 Cs[UO2Ga(PO4)2]
;
_journal_coden_ASTM INOCAJ
_journal_issue 2
_journal_name_full 'Inorganic Chemistry'
_journal_page_first 300
_journal_page_last 305
_journal_paper_doi 10.1021/ic048638p
_journal_volume 44
_journal_year 2005
_chemical_formula_sum 'Cs4 Ga2 O23 P4 U2'
_chemical_formula_weight 1639.02
_chemical_name_common 'cesium uranyl gallium hydroxide phosphate'
_space_group_IT_number 14
_symmetry_cell_setting monoclinic
_symmetry_space_group_name_Hall '-P 2ybc'
_symmetry_space_group_name_H-M 'P 1 21/c 1'
_atom_sites_solution_hydrogens geom
_atom_sites_solution_primary direct
_atom_sites_solution_secondary difmap
_audit_creation_method SHELXL-97
_cell_angle_alpha 90.00
_cell_angle_beta 109.65(3)
_cell_angle_gamma 90.00
_cell_formula_units_Z 4
_cell_length_a 18.8716(13)
_cell_length_b 9.5105(7)
_cell_length_c 14.0070(10)
_cell_measurement_reflns_used all
_cell_measurement_temperature 295(2)
_cell_measurement_theta_max 28.32
_cell_measurement_theta_min 2.29
_cell_volume 2367.6(5)
_computing_cell_refinement 'SMART, SAINT'
_computing_data_collection SMART
_computing_data_reduction SAINT
_computing_molecular_graphics 'SHELXP-97 (Sheldrick, 1997)'
_computing_publication_material 'SHELXCIF-97 (Sheldrick, 1997)'
_computing_structure_refinement 'SHELXL-97 (Sheldrick, 1997)'
_computing_structure_solution 'SHELXS-97 (Sheldrick, 1990)'
_diffrn_ambient_temperature 295(2)
_diffrn_measured_fraction_theta_full 0.996
_diffrn_measured_fraction_theta_max 0.996
_diffrn_measurement_device_type 'Bruker APEX'
_diffrn_measurement_method '0.3 wide w/ exposures'
_diffrn_radiation_monochromator graphite
_diffrn_radiation_source 'fine-focus sealed tube'
_diffrn_radiation_type MoK\a
_diffrn_radiation_wavelength 0.71073
_diffrn_reflns_av_R_equivalents 0.0715
_diffrn_reflns_av_sigmaI/netI 0.0713
_diffrn_reflns_limit_h_max 24
_diffrn_reflns_limit_h_min -25
_diffrn_reflns_limit_k_max 12
_diffrn_reflns_limit_k_min -12
_diffrn_reflns_limit_l_max 18
_diffrn_reflns_limit_l_min -18
_diffrn_reflns_number 23455
_diffrn_reflns_theta_full 28.32
_diffrn_reflns_theta_max 28.32
_diffrn_reflns_theta_min 2.29
_diffrn_standards_decay_% 0
_diffrn_standards_interval_count na
_diffrn_standards_interval_time na
_diffrn_standards_number na
_exptl_absorpt_coefficient_mu 22.320
_exptl_absorpt_correction_T_max 0.43219
_exptl_absorpt_correction_T_min 0.24519
_exptl_absorpt_correction_type multi-scan
_exptl_crystal_colour yellow
_exptl_crystal_density_diffrn 4.598
_exptl_crystal_density_meas ?
_exptl_crystal_density_method 'not measured'
_exptl_crystal_description tablet
_exptl_crystal_F_000 2840
_exptl_crystal_size_max 0.040
_exptl_crystal_size_mid 0.030
_exptl_crystal_size_min 0.020
_refine_diff_density_max 3.051
_refine_diff_density_min -1.808
_refine_diff_density_rms 0.358
_refine_ls_extinction_coef 0
_refine_ls_extinction_method none
_refine_ls_goodness_of_fit_ref 1.029
_refine_ls_hydrogen_treatment mixed
_refine_ls_matrix_type full
_refine_ls_number_parameters 311
_refine_ls_number_reflns 5890
_refine_ls_number_restraints 0
_refine_ls_restrained_S_all 1.029
_refine_ls_R_factor_all 0.0623
_refine_ls_R_factor_gt 0.0424
_refine_ls_shift/su_max 0.001
_refine_ls_shift/su_mean 0.000
_refine_ls_structure_factor_coef Fsqd
_refine_ls_weighting_details 'calc w=1/[\s^2^(Fo^2^)+(0.0213P)^2^+24.2265P] where P=(Fo^2^+2Fc^2^)/3'
_refine_ls_weighting_scheme calc
_refine_ls_wR_factor_gt 0.0912
_refine_ls_wR_factor_ref 0.0973
_reflns_number_gt 4496
_reflns_number_total 5890
_reflns_threshold_expression >2sigma(I)
_cod_data_source_file ic048638psi20040929_015933_1.cif
_cod_data_source_block UGaP-1
_cod_depositor_comments
;
The following automatic conversions were performed:
'_exptl_absorpt_correction_type' value 'multiscan' changed to 'multi-scan'
according to '/home/saulius/struct/CIF-dictionaries/cif_core.dic'
dictionary named 'cif_core.dic' version 2.4.1 from 2010-06-29.

Automatic conversion script
Id: cif_fix_enum 1527 2010-12-29 10:47:43Z saulius 

The following automatic conversions were performed:

'_exptl_crystal_density_meas' value 'nm' was changed to '?' - the
value is perceived as not measured.

Automatic conversion script
Id: cif_fix_values 3008 2015-01-20 13:52:24Z robertas 
;
_cod_original_cell_volume 2367.5(3)
_cod_database_code 4308368

loop_
_symmetry_equiv_pos_as_xyz
'x, y, z'
'-x, y+1/2, -z+1/2'
'-x, -y, -z'
'x, -y-1/2, z-1/2'

loop_
_atom_site_label
_atom_site_type_symbol
_atom_site_fract_x
_atom_site_fract_y
_atom_site_fract_z
_atom_site_U_iso_or_equiv
_atom_site_adp_type
_atom_site_occupancy
_atom_site_symmetry_multiplicity
_atom_site_calc_flag
_atom_site_refinement_flags
_atom_site_disorder_assembly
_atom_site_disorder_group
U1 U 0.53831(2) -0.70597(4) 0.51964(3) 0.01196(9) Uani 1 1 d . . .
U2 U 0.96212(2) -0.71325(4) 0.98701(3) 0.01205(9) Uani 1 1 d . . .
Cs1 Cs 0.70707(4) -0.81967(8) 0.83263(7) 0.0337(2) Uani 1 1 d . . .
Cs2 Cs 0.55975(5) -0.47401(9) 0.80426(6) 0.03157(19) Uani 1 1 d . . .
Cs3 Cs 0.83707(4) -0.60810(8) 0.67258(6) 0.02768(17) Uani 1 1 d . . .
Cs4 Cs 0.93184(4) -0.45410(8) 1.23164(6) 0.02884(18) Uani 1 1 d . . .
Ga1 Ga 1.25499(6) -0.77386(11) 1.23126(8) 0.0119(2) Uani 1 1 d . . .
Ga2 Ga 1.25230(6) -0.74603(11) 0.98122(8) 0.0116(2) Uani 1 1 d . . .
P1 P 0.65190(15) -0.4630(3) 0.6033(2) 0.0125(5) Uani 1 1 d . . .
P2 P 1.37577(14) -0.9350(3) 1.41044(19) 0.0114(5) Uani 1 1 d . . .
P3 P 1.13089(14) -0.9361(3) 1.05030(19) 0.0119(5) Uani 1 1 d . . .
P4 P 0.84790(14) -0.4578(3) 0.92909(19) 0.0121(5) Uani 1 1 d . . .
O1 O 0.6951(4) -0.4196(8) 0.5334(6) 0.0191(16) Uani 1 1 d . . .
O2 O 0.6759(4) -0.3792(8) 0.7011(5) 0.0214(17) Uani 1 1 d . . .
O3 O 0.5646(4) -0.4485(8) 0.5480(6) 0.0201(16) Uani 1 1 d . . .
O4 O 0.6597(4) -0.6228(8) 0.6239(6) 0.0194(16) Uani 1 1 d . . .
O5 O 1.4520(4) -0.8644(8) 1.4320(6) 0.0221(17) Uani 1 1 d . . .
O6 O 1.3367(4) -0.8782(8) 1.4808(5) 0.0189(16) Uani 1 1 d . . .
O7 O 1.3898(4) -1.0935(7) 1.4311(6) 0.0191(16) Uani 1 1 d . . .
O8 O 1.3282(4) -0.9177(7) 1.2987(5) 0.0171(16) Uani 1 1 d . . .
O9 O 1.1138(4) -1.0931(8) 1.0239(5) 0.0167(15) Uani 1 1 d . . .
O10 O 1.1620(4) -0.8683(7) 0.9734(5) 0.0157(15) Uani 1 1 d . . .
O11 O 1.0566(4) -0.8644(8) 1.0469(6) 0.0207(16) Uani 1 1 d . . .
O12 O 1.1873(4) -0.9266(7) 1.1595(5) 0.0132(14) Uani 1 1 d . . .
O13 O 0.8396(4) -0.6171(7) 0.9056(5) 0.0160(15) Uani 1 1 d . . .
O14 O 0.9351(4) -0.4443(8) 0.9846(6) 0.0193(16) Uani 1 1 d . . .
O15 O 0.8051(4) -0.4207(7) 1.0013(6) 0.0186(16) Uani 1 1 d . . .
O16 O 0.8234(4) -0.3690(7) 0.8332(5) 0.0158(15) Uani 1 1 d . . .
O17 O 0.5129(4) -0.7187(7) 0.6326(5) 0.0203(16) Uani 1 1 d . . .
O18 O 0.5646(4) -0.6883(8) 0.4085(5) 0.0204(16) Uani 1 1 d . . .
O19 O 0.9609(4) -0.6969(7) 1.1141(6) 0.0205(16) Uani 1 1 d . . .
O20 O 0.9633(4) -0.7357(8) 0.8610(5) 0.0183(16) Uani 1 1 d . . .
O21 O 1.2074(4) -0.7272(7) 0.8361(5) 0.0143(15) Uani 1 1 d . . .
O22 O 1.2998(4) -0.7656(7) 1.1254(5) 0.0139(14) Uani 1 1 d . . .
O23 O 0.7509(7) -0.6656(13) 1.0535(10) 0.068(3) Uiso 1 1 d . . .

loop_
_atom_site_aniso_label
_atom_site_aniso_U_11
_atom_site_aniso_U_22
_atom_site_aniso_U_33
_atom_site_aniso_U_23
_atom_site_aniso_U_13
_atom_site_aniso_U_12
U1 0.01234(18) 0.01263(19) 0.01260(18) -0.00007(14) 0.00642(14) -0.00031(14)
U2 0.01265(18) 0.01380(19) 0.01136(18) 0.00024(14) 0.00622(14) 0.00027(14)
Cs1 0.0243(4) 0.0279(4) 0.0486(5) -0.0106(4) 0.0118(4) -0.0005(3)
Cs2 0.0395(5) 0.0335(4) 0.0262(4) -0.0066(3) 0.0168(3) -0.0004(3)
Cs3 0.0287(4) 0.0348(4) 0.0223(4) 0.0056(3) 0.0122(3) 0.0090(3)
Cs4 0.0303(4) 0.0352(4) 0.0260(4) -0.0030(3) 0.0160(3) 0.0058(3)
Ga1 0.0135(5) 0.0147(5) 0.0095(5) -0.0002(4) 0.0063(4) 0.0000(4)
Ga2 0.0137(5) 0.0147(5) 0.0086(5) 0.0008(4) 0.0067(4) 0.0003(4)
P1 0.0117(12) 0.0144(12) 0.0130(12) -0.0005(10) 0.0064(10) -0.0008(10)
P2 0.0112(12) 0.0108(12) 0.0129(12) 0.0002(9) 0.0048(10) 0.0002(9)
P3 0.0117(12) 0.0139(13) 0.0124(12) -0.0021(10) 0.0069(10) -0.0005(10)
P4 0.0107(12) 0.0154(12) 0.0120(12) 0.0028(10) 0.0061(10) 0.0012(10)
O1 0.022(4) 0.020(4) 0.020(4) -0.003(3) 0.014(3) -0.005(3)
O2 0.021(4) 0.029(4) 0.014(4) -0.003(3) 0.006(3) -0.012(3)
O3 0.010(3) 0.020(4) 0.026(4) -0.002(3) 0.000(3) 0.001(3)
O4 0.011(3) 0.022(4) 0.027(4) 0.001(3) 0.008(3) 0.001(3)
O5 0.015(4) 0.020(4) 0.028(4) -0.003(3) 0.002(3) 0.007(3)
O6 0.021(4) 0.025(4) 0.012(4) 0.000(3) 0.007(3) 0.005(3)
O7 0.019(4) 0.012(4) 0.025(4) -0.006(3) 0.006(3) -0.002(3)
O8 0.015(4) 0.020(4) 0.012(3) 0.002(3) 0.000(3) 0.009(3)
O9 0.016(4) 0.024(4) 0.013(4) -0.002(3) 0.008(3) -0.004(3)
O10 0.014(3) 0.021(4) 0.014(4) 0.002(3) 0.008(3) -0.003(3)
O11 0.024(4) 0.020(4) 0.022(4) -0.003(3) 0.012(3) 0.006(3)
O12 0.011(3) 0.017(4) 0.012(3) 0.002(3) 0.004(3) 0.001(3)
O13 0.015(4) 0.014(4) 0.019(4) -0.002(3) 0.006(3) 0.004(3)
O14 0.014(4) 0.019(4) 0.025(4) 0.004(3) 0.006(3) 0.002(3)
O15 0.024(4) 0.017(4) 0.020(4) 0.004(3) 0.015(3) 0.004(3)
O16 0.020(4) 0.021(4) 0.008(3) 0.006(3) 0.007(3) 0.001(3)
O17 0.031(4) 0.020(4) 0.014(4) 0.001(3) 0.014(3) -0.008(3)
O18 0.026(4) 0.027(4) 0.013(4) 0.001(3) 0.012(3) -0.004(3)
O19 0.026(4) 0.019(4) 0.019(4) -0.001(3) 0.010(3) 0.000(3)
O20 0.016(4) 0.027(4) 0.013(4) 0.002(3) 0.007(3) 0.001(3)
O21 0.018(4) 0.017(4) 0.014(3) 0.006(3) 0.013(3) 0.003(3)
O22 0.012(3) 0.021(4) 0.011(3) 0.005(3) 0.007(3) 0.001(3)

loop_
_atom_type_symbol
_atom_type_description
_atom_type_scat_dispersion_real
_atom_type_scat_dispersion_imag
_atom_type_scat_source
O O 0.0106 0.0060 'International Tables Vol C Tables 4.2.6.8 and 6.1.1.4'
P P 0.1023 0.0942 'International Tables Vol C Tables 4.2.6.8 and 6.1.1.4'
Ga Ga 0.2307 1.6083 'International Tables Vol C Tables 4.2.6.8 and 6.1.1.4'
U U -9.6767 9.6646 'International Tables Vol C Tables 4.2.6.8 and 6.1.1.4'
Cs Cs -0.3680 2.1192 'International Tables Vol C Tables 4.2.6.8 and 6.1.1.4'

loop_
_geom_angle_atom_site_label_1
_geom_angle_atom_site_label_2
_geom_angle_atom_site_label_3
_geom_angle
_geom_angle_site_symmetry_1
_geom_angle_site_symmetry_3
_geom_angle_publ_flag
O18 U1 O17 178.3(3) . . ?
O18 U1 O5 87.1(3) . 1_454 ?
O17 U1 O5 94.4(3) . 1_454 ?
O18 U1 O7 91.8(3) . 3_737 ?
O17 U1 O7 89.1(3) . 3_737 ?
O5 U1 O7 81.7(3) 1_454 3_737 ?
O18 U1 O3 91.3(3) . 3_646 ?
O17 U1 O3 88.2(3) . 3_646 ?
O5 U1 O3 81.5(3) 1_454 3_646 ?
O7 U1 O3 162.7(3) 3_737 3_646 ?
O18 U1 O4 90.6(3) . . ?
O17 U1 O4 88.3(3) . . ?
O5 U1 O4 156.7(3) 1_454 . ?
O7 U1 O4 75.3(2) 3_737 . ?
O3 U1 O4 121.8(2) 3_646 . ?
O18 U1 O3 87.0(3) . . ?
O17 U1 O3 91.3(3) . . ?
O5 U1 O3 143.9(2) 1_454 . ?
O7 U1 O3 134.1(2) 3_737 . ?
O3 U1 O3 63.1(3) 3_646 . ?
O4 U1 O3 58.9(2) . . ?
O18 U1 P1 84.3(2) . . ?
O17 U1 P1 94.1(2) . . ?
O5 U1 P1 169.9(2) 1_454 . ?
O7 U1 P1 103.93(18) 3_737 . ?
O3 U1 P1 93.35(18) 3_646 . ?
O4 U1 P1 29.21(18) . . ?
O3 U1 P1 30.28(17) . . ?
O18 U1 Cs2 147.0(2) . 2_646 ?
O17 U1 Cs2 34.7(2) . 2_646 ?
O5 U1 Cs2 63.4(2) 1_454 2_646 ?
O7 U1 Cs2 70.54(19) 3_737 2_646 ?
O3 U1 Cs2 98.17(19) 3_646 2_646 ?
O4 U1 Cs2 110.37(18) . 2_646 ?
O3 U1 Cs2 125.46(18) . 2_646 ?
P1 U1 Cs2 126.27(5) . 2_646 ?
O18 U1 Cs2 49.7(2) . 4_545 ?
O17 U1 Cs2 131.9(2) . 4_545 ?
O5 U1 Cs2 51.72(19) 1_454 4_545 ?
O7 U1 Cs2 56.82(18) 3_737 4_545 ?
O3 U1 Cs2 114.07(18) 3_646 4_545 ?
O4 U1 Cs2 110.87(17) . 4_545 ?
O3 U1 Cs2 136.60(18) . 4_545 ?
P1 U1 Cs2 124.30(5) . 4_545 ?
Cs2 U1 Cs2 97.912(18) 2_646 4_545 ?
O18 U1 Cs2 139.6(2) . . ?
O17 U1 Cs2 38.7(2) . . ?
O5 U1 Cs2 130.5(2) 1_454 . ?
O7 U1 Cs2 105.93(18) 3_737 . ?
O3 U1 Cs2 82.29(19) 3_646 . ?
O4 U1 Cs2 60.75(18) . . ?
O3 U1 Cs2 54.55(18) . . ?
P1 U1 Cs2 56.60(5) . . ?
Cs2 U1 Cs2 73.249(13) 2_646 . ?
Cs2 U1 Cs2 162.736(19) 4_545 . ?
O18 U1 Cs1 123.0(2) . . ?
O17 U1 Cs1 56.7(3) . . ?
O5 U1 Cs1 120.3(2) 1_454 . ?
O7 U1 Cs1 51.06(18) 3_737 . ?
O3 U1 Cs1 137.76(19) 3_646 . ?
O4 U1 Cs1 44.27(18) . . ?
O3 U1 Cs1 92.42(17) . . ?
P1 U1 Cs1 69.26(5) . . ?
Cs2 U1 Cs1 67.257(17) 2_646 . ?
Cs2 U1 Cs1 107.294(18) 4_545 . ?
Cs2 U1 Cs1 55.790(19) . . ?
O20 U2 O19 178.1(3) . . ?
O20 U2 O11 91.2(3) . . ?
O19 U2 O11 87.6(3) . . ?
O20 U2 O9 93.0(3) . 3_737 ?
O19 U2 O9 85.4(3) . 3_737 ?
O11 U2 O9 84.8(3) . 3_737 ?
O20 U2 O14 87.7(3) . 3_747 ?
O19 U2 O14 93.5(3) . 3_747 ?
O11 U2 O14 80.7(3) . 3_747 ?
O9 U2 O14 165.5(3) 3_737 3_747 ?
O20 U2 O13 84.6(3) . . ?
O19 U2 O13 96.1(3) . . ?
O11 U2 O13 162.2(3) . . ?
O9 U2 O13 78.1(2) 3_737 . ?
O14 U2 O13 116.3(2) 3_747 . ?
O20 U2 O14 99.9(3) . . ?
O19 U2 O14 82.0(3) . . ?
O11 U2 O14 140.2(3) . . ?
O9 U2 O14 132.0(2) 3_737 . ?
O14 U2 O14 61.9(3) 3_747 . ?
O13 U2 O14 57.6(2) . . ?
O20 U2 P4 94.1(2) . . ?
O19 U2 P4 87.3(2) . . ?
O11 U2 P4 169.4(2) . . ?
O9 U2 P4 103.99(19) 3_737 . ?
O14 U2 P4 90.35(18) 3_747 . ?
O13 U2 P4 28.14(17) . . ?
O14 U2 P4 29.60(17) . . ?
O20 U2 Cs3 37.9(2) . . ?
O19 U2 Cs3 143.1(2) . . ?
O11 U2 Cs3 128.54(19) . . ?
O9 U2 Cs3 90.19(18) 3_737 . ?
O14 U2 Cs3 99.13(18) 3_747 . ?
O13 U2 Cs3 47.26(17) . . ?
O14 U2 Cs3 74.01(17) . . ?
P4 U2 Cs3 58.28(5) . . ?
O20 U2 Cs3 136.5(2) . 4_546 ?
O19 U2 Cs3 42.1(2) . 4_546 ?
O11 U2 Cs3 92.8(2) . 4_546 ?
O9 U2 Cs3 44.43(17) 3_737 4_546 ?
O14 U2 Cs3 135.62(18) 3_747 4_546 ?
O13 U2 Cs3 78.72(18) . 4_546 ?
O14 U2 Cs3 104.21(16) . 4_546 ?
P4 U2 Cs3 89.63(5) . 4_546 ?
Cs3 U2 Cs3 118.06(2) . 4_546 ?
O20 U2 Cs4 152.0(2) . . ?
O19 U2 Cs4 29.9(2) . . ?
O11 U2 Cs4 111.41(19) . . ?
O9 U2 Cs4 104.94(17) 3_737 . ?
O14 U2 Cs4 80.17(18) 3_747 . ?
O13 U2 Cs4 78.44(17) . . ?
O14 U2 Cs4 52.11(17) . . ?
P4 U2 Cs4 61.03(5) . . ?
Cs3 U2 Cs4 119.304(17) . . ?
Cs3 U2 Cs4 61.397(18) 4_546 . ?
O20 U2 Cs4 131.9(2) . 2_747 ?
O19 U2 Cs4 46.6(2) . 2_747 ?
O11 U2 Cs4 42.45(19) . 2_747 ?
O9 U2 Cs4 74.30(18) 3_737 2_747 ?
O14 U2 Cs4 94.50(18) 3_747 2_747 ?
O13 U2 Cs4 134.44(18) . 2_747 ?
O14 U2 Cs4 123.30(17) . 2_747 ?
P4 U2 Cs4 133.79(5) . 2_747 ?
Cs3 U2 Cs4 161.940(18) . 2_747 ?
Cs3 U2 Cs4 56.219(18) 4_546 2_747 ?
Cs4 U2 Cs4 74.614(12) . 2_747 ?
O8 Cs1 O13 135.23(19) 3_737 . ?
O8 Cs1 O12 52.46(18) 3_737 3_737 ?
O13 Cs1 O12 92.00(18) . 3_737 ?
O8 Cs1 O18 100.53(19) 3_737 4_546 ?
O13 Cs1 O18 123.98(19) . 4_546 ?
O12 Cs1 O18 127.26(19) 3_737 4_546 ?
O8 Cs1 O23 151.1(3) 3_737 . ?
O13 Cs1 O23 58.7(3) . . ?
O12 Cs1 O23 111.1(3) 3_737 . ?
O18 Cs1 O23 69.5(3) 4_546 . ?
O8 Cs1 O4 89.49(19) 3_737 . ?
O13 Cs1 O4 83.48(19) . . ?
O12 Cs1 O4 116.56(18) 3_737 . ?
O18 Cs1 O4 105.68(18) 4_546 . ?
O23 Cs1 O4 119.1(3) . . ?
O8 Cs1 O9 97.39(18) 3_737 3_737 ?
O13 Cs1 O9 54.28(18) . 3_737 ?
O12 Cs1 O9 44.94(17) 3_737 3_737 ?
O18 Cs1 O9 125.95(18) 4_546 3_737 ?
O23 Cs1 O9 70.4(3) . 3_737 ?
O4 Cs1 O9 125.11(17) . 3_737 ?
O8 Cs1 O7 42.53(17) 3_737 3_737 ?
O13 Cs1 O7 124.17(18) . 3_737 ?
O12 Cs1 O7 87.53(17) 3_737 3_737 ?
O18 Cs1 O7 98.70(18) 4_546 3_737 ?
O23 Cs1 O7 161.4(3) . 3_737 ?
O4 Cs1 O7 48.61(17) . 3_737 ?
O9 Cs1 O7 127.36(17) 3_737 3_737 ?
O8 Cs1 P3 74.69(13) 3_737 3_737 ?
O13 Cs1 P3 77.79(13) . 3_737 ?
O12 Cs1 P3 23.75(13) 3_737 3_737 ?
O18 Cs1 P3 121.40(14) 4_546 3_737 ?
O23 Cs1 P3 87.4(2) . 3_737 ?
O4 Cs1 P3 132.11(13) . 3_737 ?
O9 Cs1 P3 24.35(13) 3_737 3_737 ?
O7 Cs1 P3 111.24(12) 3_737 3_737 ?
O8 Cs1 P2 19.84(13) 3_737 3_737 ?
O13 Cs1 P2 134.26(14) . 3_737 ?
O12 Cs1 P2 68.80(13) 3_737 3_737 ?
O18 Cs1 P2 99.49(14) 4_546 3_737 ?
O23 Cs1 P2 166.5(2) . 3_737 ?
O4 Cs1 P2 70.56(13) . 3_737 ?
O9 Cs1 P2 112.81(13) 3_737 3_737 ?
O7 Cs1 P2 22.73(12) 3_737 3_737 ?
P3 Cs1 P2 92.22(6) 3_737 3_737 ?
O8 Cs1 Ga1 26.97(13) 3_737 3_737 ?
O13 Cs1 Ga1 119.15(13) . 3_737 ?
O12 Cs1 Ga1 27.80(13) 3_737 3_737 ?
O18 Cs1 Ga1 108.85(14) 4_546 3_737 ?
O23 Cs1 Ga1 128.6(2) . 3_737 ?
O4 Cs1 Ga1 110.77(13) . 3_737 ?
O9 Cs1 Ga1 71.71(12) 3_737 3_737 ?
O7 Cs1 Ga1 68.07(11) 3_737 3_737 ?
P3 Cs1 Ga1 48.11(4) 3_737 3_737 ?
P2 Cs1 Ga1 46.09(4) 3_737 3_737 ?
O8 Cs1 Cs2 125.28(13) 3_737 . ?
O13 Cs1 Cs2 88.83(13) . . ?
O12 Cs1 Cs2 176.84(13) 3_737 . ?
O18 Cs1 Cs2 54.27(14) 4_546 . ?
O23 Cs1 Cs2 72.0(2) . . ?
O4 Cs1 Cs2 60.51(13) . . ?
O9 Cs1 Cs2 137.27(12) 3_737 . ?
O7 Cs1 Cs2 89.48(12) 3_737 . ?
P3 Cs1 Cs2 159.15(5) 3_737 . ?
P2 Cs1 Cs2 108.51(5) 3_737 . ?
Ga1 Cs1 Cs2 150.64(3) 3_737 . ?
O17 Cs2 O6 71.7(2) 2_656 2_757 ?
O17 Cs2 O2 110.8(2) 2_656 . ?
O6 Cs2 O2 93.01(19) 2_757 . ?
O17 Cs2 O17 138.18(7) 2_656 . ?
O6 Cs2 O17 148.1(2) 2_757 . ?
O2 Cs2 O17 85.60(19) . . ?
O17 Cs2 O22 76.39(19) 2_656 3_747 ?
O6 Cs2 O22 49.27(17) 2_757 3_747 ?
O2 Cs2 O22 48.67(17) . 3_747 ?
O17 Cs2 O22 133.64(18) . 3_747 ?
O17 Cs2 O18 69.90(19) 2_656 3_646 ?
O6 Cs2 O18 136.10(19) 2_757 3_646 ?
O2 Cs2 O18 81.50(19) . 3_646 ?
O17 Cs2 O18 75.30(18) . 3_646 ?
O22 Cs2 O18 100.82(17) 3_747 3_646 ?
O17 Cs2 O5 78.83(19) 2_656 4_445 ?
O6 Cs2 O5 85.29(18) 2_757 4_445 ?
O2 Cs2 O5 169.2(2) . 4_445 ?
O17 Cs2 O5 90.20(18) . 4_445 ?
O22 Cs2 O5 133.10(17) 3_747 4_445 ?
O18 Cs2 O5 107.09(17) 3_646 4_445 ?
O17 Cs2 O18 123.79(19) 2_656 4_546 ?
O6 Cs2 O18 86.90(18) 2_757 4_546 ?
O2 Cs2 O18 121.95(19) . 4_546 ?
O17 Cs2 O18 67.38(17) . 4_546 ?
O22 Cs2 O18 125.90(17) 3_747 4_546 ?
O18 Cs2 O18 132.66(15) 3_646 4_546 ?
O5 Cs2 O18 47.33(18) 4_445 4_546 ?
O17 Cs2 O3 113.28(18) 2_656 . ?
O6 Cs2 O3 135.90(18) 2_757 . ?
O2 Cs2 O3 43.21(17) . . ?
O17 Cs2 O3 53.62(17) . . ?
O22 Cs2 O3 88.00(16) 3_747 . ?
O18 Cs2 O3 49.93(17) 3_646 . ?
O5 Cs2 O3 138.61(17) 4_445 . ?
O18 Cs2 O3 117.76(16) 4_546 . ?
O17 Cs2 O7 86.76(18) 2_656 2_757 ?
O6 Cs2 O7 41.74(17) 2_757 2_757 ?
O2 Cs2 O7 124.63(18) . 2_757 ?
O17 Cs2 O7 115.96(17) . 2_757 ?
O22 Cs2 O7 90.17(16) 3_747 2_757 ?
O18 Cs2 O7 150.68(17) 3_646 2_757 ?
O5 Cs2 O7 49.09(17) 4_445 2_757 ?
O18 Cs2 O7 48.59(16) 4_546 2_757 ?
O3 Cs2 O7 158.76(16) . 2_757 ?
O17 Cs2 P1 123.82(15) 2_656 . ?
O6 Cs2 P1 114.50(14) 2_757 . ?
O2 Cs2 P1 23.05(14) . . ?
O17 Cs2 P1 63.06(13) . . ?
O22 Cs2 P1 71.69(12) 3_747 . ?
O18 Cs2 P1 72.29(13) 3_646 . ?
O5 Cs2 P1 152.83(14) 4_445 . ?
O18 Cs2 P1 112.38(12) 4_546 . ?
O3 Cs2 P1 24.44(12) . . ?
O7 Cs2 P1 136.97(12) 2_757 . ?
O17 Cs2 P2 68.49(14) 2_656 2_757 ?
O6 Cs2 P2 22.88(14) 2_757 2_757 ?
O2 Cs2 P2 115.60(14) . 2_757 ?
O17 Cs2 P2 139.72(13) . 2_757 ?
O22 Cs2 P2 71.58(12) 3_747 2_757 ?
O18 Cs2 P2 138.33(13) 3_646 2_757 ?
O5 Cs2 P2 62.42(13) 4_445 2_757 ?
O18 Cs2 P2 72.37(13) 4_546 2_757 ?
O3 Cs2 P2 158.73(12) . 2_757 ?
O7 Cs2 P2 23.78(12) 2_757 2_757 ?
P1 Cs2 P2 136.02(6) . 2_757 ?
O23 Cs3 O10 107.4(3) 4_545 2_756 ?
O23 Cs3 O20 108.6(3) 4_545 . ?
O10 Cs3 O20 132.38(19) 2_756 . ?
O23 Cs3 O4 59.6(3) 4_545 . ?
O10 Cs3 O4 97.53(19) 2_756 . ?
O20 Cs3 O4 127.43(19) . . ?
O23 Cs3 O9 78.7(3) 4_545 2_756 ?
O10 Cs3 O9 47.37(18) 2_756 2_756 ?
O20 Cs3 O9 112.53(18) . 2_756 ?
O4 Cs3 O9 114.00(19) . 2_756 ?
O23 Cs3 O13 112.2(3) 4_545 . ?
O10 Cs3 O13 133.47(18) 2_756 . ?
O20 Cs3 O13 52.83(18) . . ?
O4 Cs3 O13 82.72(19) . . ?
O9 Cs3 O13 163.27(18) 2_756 . ?
O23 Cs3 O1 82.8(3) 4_545 . ?
O10 Cs3 O1 51.83(18) 2_756 . ?
O20 Cs3 O1 161.86(19) . . ?
O4 Cs3 O1 45.95(18) . . ?
O9 Cs3 O1 83.05(18) 2_756 . ?
O13 Cs3 O1 110.22(17) . . ?
O23 Cs3 O16 139.6(3) 4_545 . ?
O10 Cs3 O16 87.77(17) 2_756 . ?
O20 Cs3 O16 84.47(18) . . ?
O4 Cs3 O16 81.82(19) . . ?
O9 Cs3 O16 132.50(18) 2_756 . ?
O13 Cs3 O16 45.98(17) . . ?
O1 Cs3 O16 77.90(17) . . ?
O23 Cs3 O19 75.2(3) 4_545 4_545 ?
O10 Cs3 O19 95.10(18) 2_756 4_545 ?
O20 Cs3 O19 65.86(19) . 4_545 ?
O4 Cs3 O19 134.73(19) . 4_545 ?
O9 Cs3 O19 51.26(18) 2_756 4_545 ?
O13 Cs3 O19 117.58(18) . 4_545 ?
O1 Cs3 O19 131.92(18) . 4_545 ?
O16 Cs3 O19 142.10(18) . 4_545 ?
O23 Cs3 P1 79.7(3) 4_545 . ?
O10 Cs3 P1 75.90(14) 2_756 . ?
O20 Cs3 P1 140.58(14) . . ?
O4 Cs3 P1 25.59(14) . . ?
O9 Cs3 P1 106.87(14) 2_756 . ?
O13 Cs3 P1 88.02(13) . . ?
O1 Cs3 P1 25.27(13) . . ?
O16 Cs3 P1 67.80(13) . . ?
O19 Cs3 P1 149.32(14) 4_545 . ?
O23 Cs3 O21 129.5(3) 4_545 2_756 ?
O10 Cs3 O21 45.93(16) 2_756 2_756 ?
O20 Cs3 O21 120.23(18) . 2_756 ?
O4 Cs3 O21 79.98(17) . 2_756 ?
O9 Cs3 O21 93.23(17) 2_756 2_756 ?
O13 Cs3 O21 89.16(16) . 2_756 ?
O1 Cs3 O21 46.69(17) . 2_756 ?
O16 Cs3 O21 43.47(16) . 2_756 ?
O19 Cs3 O21 135.45(16) 4_545 2_756 ?
P1 Cs3 O21 54.87(12) . 2_756 ?
O23 Cs3 P3 93.5(3) 4_545 2_756 ?
O10 Cs3 P3 23.31(13) 2_756 2_756 ?
O20 Cs3 P3 125.34(14) . 2_756 ?
O4 Cs3 P3 107.02(14) . 2_756 ?
O9 Cs3 P3 24.06(13) 2_756 2_756 ?
O13 Cs3 P3 153.62(13) . 2_756 ?
O1 Cs3 P3 66.01(13) . 2_756 ?
O16 Cs3 P3 109.97(12) . 2_756 ?
O19 Cs3 P3 73.27(13) 4_545 2_756 ?
P1 Cs3 P3 91.28(6) . 2_756 ?
O21 Cs3 P3 69.20(11) 2_756 2_756 ?
O19 Cs4 O21 124.7(2) . 3_747 ?
O19 Cs4 O12 128.94(19) . 2_757 ?
O21 Cs4 O12 53.96(17) 3_747 2_757 ?
O19 Cs4 O11 141.8(2) . 2_757 ?
O21 Cs4 O11 85.38(19) 3_747 2_757 ?
O12 Cs4 O11 47.17(19) 2_757 2_757 ?
O19 Cs4 O20 87.7(2) . 3_747 ?
O21 Cs4 O20 98.04(18) 3_747 3_747 ?
O12 Cs4 O20 141.49(18) 2_757 3_747 ?
O11 Cs4 O20 113.07(19) 2_757 3_747 ?
O19 Cs4 O15 75.20(19) . . ?
O21 Cs4 O15 51.22(18) 3_747 . ?
O12 Cs4 O15 93.71(18) 2_757 . ?
O11 Cs4 O15 135.94(19) 2_757 . ?
O20 Cs4 O15 83.99(18) 3_747 . ?
O19 Cs4 O20 65.98(19) . 4_546 ?
O21 Cs4 O20 129.76(18) 3_747 4_546 ?
O12 Cs4 O20 80.70(18) 2_757 4_546 ?
O11 Cs4 O20 76.67(18) 2_757 4_546 ?
O20 Cs4 O20 132.19(11) 3_747 4_546 ?
O15 Cs4 O20 122.60(18) . 4_546 ?
O19 Cs4 O19 135.83(7) . 2_757 ?
O21 Cs4 O19 93.31(19) 3_747 2_757 ?
O12 Cs4 O19 90.12(18) 2_757 2_757 ?
O11 Cs4 O19 50.02(18) 2_757 2_757 ?
O20 Cs4 O19 63.07(18) 3_747 2_757 ?
O15 Cs4 O19 128.47(18) . 2_757 ?
O20 Cs4 O19 108.75(18) 4_546 2_757 ?
O19 Cs4 O14 53.57(18) . . ?
O21 Cs4 O14 88.68(17) 3_747 . ?
O12 Cs4 O14 137.64(17) 2_757 . ?
O11 Cs4 O14 162.11(19) 2_757 . ?
O20 Cs4 O14 51.14(18) 3_747 . ?
O15 Cs4 O14 43.96(17) . . ?
O20 Cs4 O14 119.54(17) 4_546 . ?
O19 Cs4 O14 113.71(17) 2_757 . ?
O19 Cs4 P3 132.15(15) . 2_757 ?
O21 Cs4 P3 75.03(13) 3_747 2_757 ?
O12 Cs4 P3 25.01(13) 2_757 2_757 ?
O11 Cs4 P3 25.08(14) 2_757 2_757 ?
O20 Cs4 P3 136.31(14) 3_747 2_757 ?
O15 Cs4 P3 118.71(13) . 2_757 ?
O20 Cs4 P3 69.01(13) 4_546 2_757 ?
O19 Cs4 P3 74.17(13) 2_757 2_757 ?
O14 Cs4 P3 162.55(13) . 2_757 ?
O19 Cs4 P4 59.33(15) . . ?
O21 Cs4 P4 71.26(14) 3_747 . ?
O12 Cs4 P4 115.14(13) 2_757 . ?
O11 Cs4 P4 156.59(15) 2_757 . ?
O20 Cs4 P4 70.07(14) 3_747 . ?
O15 Cs4 P4 21.79(13) . . ?
O20 Cs4 P4 119.49(13) 4_546 . ?
O19 Cs4 P4 127.81(13) 2_757 . ?
O14 Cs4 P4 22.98(12) . . ?
P3 Cs4 P4 140.13(6) 2_757 . ?
O19 Cs4 Ga1 135.69(15) . 2_757 ?
O21 Cs4 Ga1 26.79(12) 3_747 2_757 ?
O12 Cs4 Ga1 27.59(13) 2_757 2_757 ?
O11 Cs4 Ga1 62.68(15) 2_757 2_757 ?
O20 Cs4 Ga1 118.81(13) 3_747 2_757 ?
O15 Cs4 Ga1 73.44(12) . 2_757 ?
O20 Cs4 Ga1 107.31(13) 4_546 2_757 ?
O19 Cs4 Ga1 88.43(13) 2_757 2_757 ?
O14 Cs4 Ga1 114.67(12) . 2_757 ?
P3 Cs4 Ga1 48.51(5) 2_757 2_757 ?
P4 Cs4 Ga1 94.99(5) . 2_757 ?
O22 Ga1 O8 88.8(3) . . ?
O22 Ga1 O21 177.1(3) . 4_546 ?
O8 Ga1 O21 93.9(3) . 4_546 ?
O22 Ga1 O2 87.1(3) . 3_747 ?
O8 Ga1 O2 92.2(3) . 3_747 ?
O21 Ga1 O2 91.8(3) 4_546 3_747 ?
O22 Ga1 O12 90.8(3) . . ?
O8 Ga1 O12 87.8(3) . . ?
O21 Ga1 O12 90.3(3) 4_546 . ?
O2 Ga1 O12 177.9(3) 3_747 . ?
O22 Ga1 O16 94.3(3) . 3_747 ?
O8 Ga1 O16 176.7(3) . 3_747 ?
O21 Ga1 O16 83.0(3) 4_546 3_747 ?
O2 Ga1 O16 89.1(3) 3_747 3_747 ?
O12 Ga1 O16 90.9(3) . 3_747 ?
O22 Ga1 Cs1 73.6(2) . 3_737 ?
O8 Ga1 Cs1 45.1(2) . 3_737 ?
O21 Ga1 Cs1 109.1(2) 4_546 3_737 ?
O2 Ga1 Cs1 131.9(2) 3_747 3_737 ?
O12 Ga1 Cs1 47.3(2) . 3_737 ?
O16 Ga1 Cs1 134.9(2) 3_747 3_737 ?
O22 Ga1 Cs4 136.7(2) . 2_747 ?
O8 Ga1 Cs4 98.3(2) . 2_747 ?
O21 Ga1 Cs4 43.9(2) 4_546 2_747 ?
O2 Ga1 Cs4 134.8(2) 3_747 2_747 ?
O12 Ga1 Cs4 47.2(2) . 2_747 ?
O16 Ga1 Cs4 78.6(2) 3_747 2_747 ?
Cs1 Ga1 Cs4 81.60(3) 3_737 2_747 ?
O22 Ga1 Cs2 47.3(2) . 3_747 ?
O8 Ga1 Cs2 88.3(2) . 3_747 ?
O21 Ga1 Cs2 131.7(2) 4_546 3_747 ?
O2 Ga1 Cs2 40.0(2) 3_747 3_747 ?
O12 Ga1 Cs2 138.0(2) . 3_747 ?
O16 Ga1 Cs2 94.7(2) 3_747 3_747 ?
Cs1 Ga1 Cs2 106.19(3) 3_737 3_747 ?
Cs4 Ga1 Cs2 172.12(3) 2_747 3_747 ?
O22 Ga2 O21 178.4(3) . . ?
O22 Ga2 O1 87.4(3) . 2_746 ?
O21 Ga2 O1 91.5(3) . 2_746 ?
O22 Ga2 O15 91.6(3) . 3_747 ?
O21 Ga2 O15 89.5(3) . 3_747 ?
O1 Ga2 O15 176.3(3) 2_746 3_747 ?
O22 Ga2 O6 88.3(3) . 4_545 ?
O21 Ga2 O6 90.6(3) . 4_545 ?
O1 Ga2 O6 93.8(3) 2_746 4_545 ?
O15 Ga2 O6 89.8(3) 3_747 4_545 ?
O22 Ga2 O10 95.0(3) . . ?
O21 Ga2 O10 86.2(3) . . ?
O1 Ga2 O10 87.6(3) 2_746 . ?
O15 Ga2 O10 88.9(3) 3_747 . ?
O6 Ga2 O10 176.5(3) 4_545 . ?
O22 Ga2 Cs3 115.7(2) . 2_746 ?
O21 Ga2 Cs3 64.4(2) . 2_746 ?
O1 Ga2 Cs3 51.4(2) 2_746 2_746 ?
O15 Ga2 Cs3 126.2(2) 3_747 2_746 ?
O6 Ga2 Cs3 133.3(2) 4_545 2_746 ?
O10 Ga2 Cs3 46.0(2) . 2_746 ?
O22 Ga2 Cs4 140.5(2) . 3_747 ?
O21 Ga2 Cs4 40.9(2) . 3_747 ?
O1 Ga2 Cs4 129.1(2) 2_746 3_747 ?
O15 Ga2 Cs4 50.8(2) 3_747 3_747 ?
O6 Ga2 Cs4 101.6(2) 4_545 3_747 ?
O10 Ga2 Cs4 75.1(2) . 3_747 ?
Cs3 Ga2 Cs4 84.94(3) 2_746 3_747 ?
O22 Ga2 Cs2 48.4(2) . 3_747 ?
O21 Ga2 Cs2 130.7(2) . 3_747 ?
O1 Ga2 Cs2 98.8(2) 2_746 3_747 ?
O15 Ga2 Cs2 83.2(2) 3_747 3_747 ?
O6 Ga2 Cs2 41.0(2) 4_545 3_747 ?
O10 Ga2 Cs2 141.9(2) . 3_747 ?
Cs3 Ga2 Cs2 149.64(3) 2_746 3_747 ?
Cs4 Ga2 Cs2 124.19(4) 3_747 3_747 ?
O2 P1 O1 112.1(4) . . ?
O2 P1 O4 111.6(4) . . ?
O1 P1 O4 110.3(4) . . ?
O2 P1 O3 110.2(4) . . ?
O1 P1 O3 110.9(4) . . ?
O4 P1 O3 101.3(4) . . ?
O2 P1 U1 133.8(3) . . ?
O1 P1 U1 114.1(3) . . ?
O4 P1 U1 49.3(3) . . ?
O3 P1 U1 53.3(3) . . ?
O2 P1 Cs3 89.4(3) . . ?
O1 P1 Cs3 66.1(3) . . ?
O4 P1 Cs3 63.0(3) . . ?
O3 P1 Cs3 159.0(3) . . ?
U1 P1 Cs3 107.65(8) . . ?
O2 P1 Cs2 54.1(3) . . ?
O1 P1 Cs2 164.8(3) . . ?
O4 P1 Cs2 82.7(3) . . ?
O3 P1 Cs2 72.6(3) . . ?
U1 P1 Cs2 80.09(6) . . ?
Cs3 P1 Cs2 116.13(7) . . ?
O6 P2 O5 110.4(4) . . ?
O6 P2 O8 112.3(4) . . ?
O5 P2 O8 110.3(4) . . ?
O6 P2 O7 108.5(4) . . ?
O5 P2 O7 107.6(4) . . ?
O8 P2 O7 107.6(4) . . ?
O6 P2 Cs2 53.3(3) . 2_747 ?
O5 P2 Cs2 83.5(3) . 2_747 ?
O8 P2 Cs2 164.0(3) . 2_747 ?
O7 P2 Cs2 74.4(3) . 2_747 ?
O6 P2 Cs1 128.8(3) . 3_737 ?
O5 P2 Cs1 120.0(3) . 3_737 ?
O8 P2 Cs1 42.4(3) . 3_737 ?
O7 P2 Cs1 65.2(3) . 3_737 ?
Cs2 P2 Cs1 137.63(7) 2_747 3_737 ?
O10 P3 O12 111.8(4) . . ?
O10 P3 O11 110.6(4) . . ?
O12 P3 O11 108.7(4) . . ?
O10 P3 O9 109.7(4) . . ?
O12 P3 O9 108.2(4) . . ?
O11 P3 O9 107.7(4) . . ?
O10 P3 Cs4 157.2(3) . 2_747 ?
O12 P3 Cs4 58.8(3) . 2_747 ?
O11 P3 Cs4 59.8(3) . 2_747 ?
O9 P3 Cs4 93.1(3) . 2_747 ?
O10 P3 Cs3 52.5(3) . 2_746 ?
O12 P3 Cs3 126.8(3) . 2_746 ?
O11 P3 Cs3 124.5(3) . 2_746 ?
O9 P3 Cs3 57.2(3) . 2_746 ?
Cs4 P3 Cs3 150.34(8) 2_747 2_746 ?
O10 P3 Cs1 96.8(3) . 3_737 ?
O12 P3 Cs1 54.1(3) . 3_737 ?
O11 P3 Cs1 152.2(3) . 3_737 ?
O9 P3 Cs1 65.2(3) . 3_737 ?
Cs4 P3 Cs1 92.95(6) 2_747 3_737 ?
Cs3 P3 Cs1 75.97(5) 2_746 3_737 ?
O16 P4 O15 112.6(4) . . ?
O16 P4 O13 112.2(4) . . ?
O15 P4 O13 109.1(4) . . ?
O16 P4 O14 110.4(4) . . ?
O15 P4 O14 110.6(4) . . ?
O13 P4 O14 101.5(4) . . ?
O16 P4 U2 129.1(3) . . ?
O15 P4 U2 118.2(3) . . ?
O13 P4 U2 46.8(3) . . ?
O14 P4 U2 55.0(3) . . ?
O16 P4 Cs3 58.1(3) . . ?
O15 P4 Cs3 146.7(3) . . ?
O13 P4 Cs3 57.5(3) . . ?
O14 P4 Cs3 102.3(3) . . ?
U2 P4 Cs3 76.68(6) . . ?
O16 P4 Cs4 145.7(3) . . ?
O15 P4 Cs4 53.6(3) . . ?
O13 P4 Cs4 102.1(3) . . ?
O14 P4 Cs4 59.9(3) . . ?
U2 P4 Cs4 75.05(6) . . ?
Cs3 P4 Cs4 151.72(7) . . ?
P1 O1 Ga2 133.5(4) . 2_756 ?
P1 O1 Cs3 88.7(3) . . ?
Ga2 O1 Cs3 100.4(3) 2_756 . ?
P1 O2 Ga1 140.5(5) . 3_747 ?
P1 O2 Cs2 102.8(3) . . ?
Ga1 O2 Cs2 116.3(3) 3_747 . ?
P1 O3 U1 146.6(4) . 3_646 ?
P1 O3 U1 96.4(3) . . ?
U1 O3 U1 116.9(3) 3_646 . ?
P1 O3 Cs2 83.0(3) . . ?
U1 O3 Cs2 98.5(2) 3_646 . ?
U1 O3 Cs2 91.3(2) . . ?
P1 O4 U1 101.5(4) . . ?
P1 O4 Cs3 91.4(3) . . ?
U1 O4 Cs3 149.8(3) . . ?
P1 O4 Cs1 134.2(4) . . ?
U1 O4 Cs1 105.5(2) . . ?
Cs3 O4 Cs1 83.36(17) . . ?
P2 O5 U1 149.7(5) . 1_656 ?
P2 O5 Cs2 112.3(4) . 4_646 ?
U1 O5 Cs2 97.8(2) 1_656 4_646 ?
P2 O6 Ga2 141.4(5) . 4_546 ?
P2 O6 Cs2 103.8(3) . 2_747 ?
Ga2 O6 Cs2 114.4(3) 4_546 2_747 ?
P2 O7 U1 155.7(5) . 3_737 ?
P2 O7 Cs1 92.0(3) . 3_737 ?
U1 O7 Cs1 99.3(2) 3_737 3_737 ?
P2 O7 Cs2 81.8(3) . 2_747 ?
U1 O7 Cs2 91.6(2) 3_737 2_747 ?
Cs1 O7 Cs2 165.3(2) 3_737 2_747 ?
P2 O8 Ga1 130.4(4) . . ?
P2 O8 Cs1 117.7(4) . 3_737 ?
Ga1 O8 Cs1 108.0(3) . 3_737 ?
P3 O9 U2 149.6(4) . 3_737 ?
P3 O9 Cs3 98.7(3) . 2_746 ?
U2 O9 Cs3 105.2(2) 3_737 2_746 ?
P3 O9 Cs1 90.4(3) . 3_737 ?
U2 O9 Cs1 108.4(2) 3_737 3_737 ?
Cs3 O9 Cs1 88.80(17) 2_746 3_737 ?
P3 O10 Ga2 135.6(4) . . ?
P3 O10 Cs3 104.2(3) . 2_746 ?
Ga2 O10 Cs3 105.5(3) . 2_746 ?
P3 O11 U2 154.3(5) . . ?
P3 O11 Cs4 95.1(3) . 2_747 ?
U2 O11 Cs4 109.1(3) . 2_747 ?
P3 O12 Ga1 131.3(4) . . ?
P3 O12 Cs1 102.1(3) . 3_737 ?
Ga1 O12 Cs1 104.9(3) . 3_737 ?
P3 O12 Cs4 96.2(3) . 2_747 ?
Ga1 O12 Cs4 105.2(3) . 2_747 ?
Cs1 O12 Cs4 118.4(2) 3_737 2_747 ?
P4 O13 U2 105.1(4) . . ?
P4 O13 Cs1 134.7(4) . . ?
U2 O13 Cs1 118.1(3) . . ?
P4 O13 Cs3 98.9(3) . . ?
U2 O13 Cs3 100.0(2) . . ?
Cs1 O13 Cs3 86.95(18) . . ?
P4 O14 U2 142.6(4) . 3_747 ?
P4 O14 U2 95.4(3) . . ?
U2 O14 U2 118.1(3) 3_747 . ?
P4 O14 Cs4 97.1(3) . . ?
U2 O14 Cs4 97.9(2) 3_747 . ?
U2 O14 Cs4 91.7(2) . . ?
P4 O15 Ga2 134.2(4) . 3_747 ?
P4 O15 Cs4 104.6(3) . . ?
Ga2 O15 Cs4 101.6(3) 3_747 . ?
P4 O16 Ga1 137.7(4) . 3_747 ?
P4 O16 Cs3 98.6(3) . . ?
Ga1 O16 Cs3 112.4(3) 3_747 . ?
U1 O17 Cs2 125.7(3) . 2_646 ?
U1 O17 Cs2 121.0(3) . . ?
Cs2 O17 Cs2 113.0(2) 2_646 . ?
U1 O18 Cs1 142.8(4) . 4_545 ?
U1 O18 Cs2 118.8(3) . 3_646 ?
Cs1 O18 Cs2 96.04(18) 4_545 3_646 ?
U1 O18 Cs2 107.4(3) . 4_545 ?
Cs1 O18 Cs2 77.97(16) 4_545 4_545 ?
Cs2 O18 Cs2 97.70(18) 3_646 4_545 ?
U2 O19 Cs4 132.7(3) . . ?
U2 O19 Cs3 116.4(3) . 4_546 ?
Cs4 O19 Cs3 91.2(2) . 4_546 ?
U2 O19 Cs4 111.1(3) . 2_747 ?
Cs4 O19 Cs4 112.4(2) . 2_747 ?
Cs3 O19 Cs4 76.12(15) 4_546 2_747 ?
U2 O20 Cs3 121.7(3) . . ?
U2 O20 Cs4 122.6(3) . 3_747 ?
Cs3 O20 Cs4 80.91(17) . 3_747 ?
U2 O20 Cs4 124.8(3) . 4_545 ?
Cs3 O20 Cs4 86.59(18) . 4_545 ?
Cs4 O20 Cs4 106.8(2) 3_747 4_545 ?
Ga2 O21 Ga1 129.8(4) . 4_545 ?
Ga2 O21 Cs4 114.3(3) . 3_747 ?
Ga1 O21 Cs4 109.3(3) 4_545 3_747 ?
Ga2 O21 Cs3 87.6(2) . 2_746 ?
Ga1 O21 Cs3 97.8(2) 4_545 2_746 ?
Cs4 O21 Cs3 112.6(2) 3_747 2_746 ?
Ga2 O22 Ga1 129.6(4) . . ?
Ga2 O22 Cs2 106.5(3) . 3_747 ?
Ga1 O22 Cs2 107.8(3) . 3_747 ?
Cs3 O23 Cs1 97.3(4) 4_546 . ?

loop_
_geom_bond_atom_site_label_1
_geom_bond_atom_site_label_2
_geom_bond_distance
_geom_bond_site_symmetry_2
_geom_bond_publ_flag
U1 O18 1.794(7) . ?
U1 O17 1.805(7) . ?
U1 O5 2.255(8) 1_454 ?
U1 O7 2.307(7) 3_737 ?
U1 O3 2.364(7) 3_646 ?
U1 O4 2.400(7) . ?
U1 O3 2.503(7) . ?
U1 P1 3.101(3) . ?
U1 Cs2 4.3678(10) 2_646 ?
U1 Cs2 4.3987(9) 4_545 ?
U1 Cs2 4.4541(9) . ?
U1 Cs1 4.5978(18) . ?
U2 O20 1.786(7) . ?
U2 O19 1.795(7) . ?
U2 O11 2.223(7) . ?
U2 O9 2.306(7) 3_737 ?
U2 O14 2.376(7) 3_747 ?
U2 O13 2.390(7) . ?
U2 O14 2.606(7) . ?
U2 P4 3.167(3) . ?
U2 Cs3 4.3561(15) . ?
U2 Cs3 4.3975(11) 4_546 ?
U2 Cs4 4.4112(9) . ?
U2 Cs4 4.4133(13) 2_747 ?
Cs1 O8 3.040(7) 3_737 ?
Cs1 O13 3.048(7) . ?
Cs1 O12 3.108(7) 3_737 ?
Cs1 O18 3.207(8) 4_546 ?
Cs1 O23 3.268(13) . ?
Cs1 O4 3.331(8) . ?
Cs1 O9 3.405(7) 3_737 ?
Cs1 O7 3.623(7) 3_737 ?
Cs1 P3 3.750(3) 3_737 ?
Cs1 P2 3.988(3) 3_737 ?
Cs1 Ga1 4.0852(14) 3_737 ?
Cs1 Cs2 4.2368(12) . ?
Cs2 O17 3.062(7) 2_656 ?
Cs2 O6 3.124(7) 2_757 ?
Cs2 O2 3.137(7) . ?
Cs2 O17 3.248(7) . ?
Cs2 O22 3.381(7) 3_747 ?
Cs2 O18 3.473(8) 3_646 ?
Cs2 O5 3.485(8) 4_445 ?
Cs2 O18 3.516(8) 4_546 ?
Cs2 O3 3.629(8) . ?
Cs2 O7 3.683(7) 2_757 ?
Cs2 P1 3.775(3) . ?
Cs2 P2 3.784(3) 2_757 ?
Cs3 O23 2.869(13) 4_545 ?
Cs3 O10 3.067(7) 2_756 ?
Cs3 O20 3.144(7) . ?
Cs3 O4 3.186(7) . ?
Cs3 O9 3.189(7) 2_756 ?
Cs3 O13 3.249(7) . ?
Cs3 O1 3.268(8) . ?
Cs3 O16 3.270(7) . ?
Cs3 O19 3.295(8) 4_545 ?
Cs3 P1 3.575(3) . ?
Cs3 O21 3.712(7) 2_756 ?
Cs3 P3 3.750(3) 2_756 ?
Cs4 O19 2.992(7) . ?
Cs4 O21 3.017(7) 3_747 ?
Cs4 O12 3.124(7) 2_757 ?
Cs4 O11 3.153(8) 2_757 ?
Cs4 O20 3.253(7) 3_747 ?
Cs4 O15 3.323(8) . ?
Cs4 O20 3.408(8) 4_546 ?
Cs4 O19 3.436(8) 2_757 ?
Cs4 O14 3.483(8) . ?
Cs4 P3 3.632(3) 2_757 ?
Cs4 P4 3.994(3) . ?
Cs4 Ga1 4.1075(13) 2_757 ?
Ga1 O22 1.940(7) . ?
Ga1 O8 1.948(7) . ?
Ga1 O21 1.962(7) 4_546 ?
Ga1 O2 1.971(7) 3_747 ?
Ga1 O12 1.971(7) . ?
Ga1 O16 1.988(7) 3_747 ?
Ga1 Cs1 4.0852(14) 3_737 ?
Ga1 Cs4 4.1075(13) 2_747 ?
Ga1 Cs2 4.3816(14) 3_747 ?
Ga2 O22 1.924(7) . ?
Ga2 O21 1.930(7) . ?
Ga2 O1 1.973(7) 2_746 ?
Ga2 O15 1.982(7) 3_747 ?
Ga2 O6 1.984(7) 4_545 ?
Ga2 O10 2.036(7) . ?
Ga2 Cs3 4.1108(14) 2_746 ?
Ga2 Cs4 4.1975(18) 3_747 ?
Ga2 Cs2 4.3382(18) 3_747 ?
P1 O2 1.516(8) . ?
P1 O1 1.526(7) . ?
P1 O4 1.544(8) . ?
P1 O3 1.574(7) . ?
P2 O6 1.515(7) . ?
P2 O5 1.523(8) . ?
P2 O8 1.529(7) . ?
P2 O7 1.542(7) . ?
P2 Cs2 3.784(3) 2_747 ?
P2 Cs1 3.988(3) 3_737 ?
P3 O10 1.531(7) . ?
P3 O12 1.545(7) . ?
P3 O11 1.546(8) . ?
P3 O9 1.546(8) . ?
P3 Cs4 3.632(3) 2_747 ?
P3 Cs3 3.750(3) 2_746 ?
P3 Cs1 3.750(3) 3_737 ?
P4 O16 1.521(7) . ?
P4 O15 1.532(7) . ?
P4 O13 1.547(7) . ?
P4 O14 1.571(8) . ?
O1 Ga2 1.973(7) 2_756 ?
O2 Ga1 1.971(7) 3_747 ?
O3 U1 2.364(7) 3_646 ?
O5 U1 2.255(8) 1_656 ?
O5 Cs2 3.485(8) 4_646 ?
O6 Ga2 1.984(7) 4_546 ?
O6 Cs2 3.124(7) 2_747 ?
O7 U1 2.307(7) 3_737 ?
O7 Cs1 3.623(7) 3_737 ?
O7 Cs2 3.683(7) 2_747 ?
O8 Cs1 3.040(7) 3_737 ?
O9 U2 2.306(7) 3_737 ?
O9 Cs3 3.189(7) 2_746 ?
O9 Cs1 3.405(7) 3_737 ?
O10 Cs3 3.067(7) 2_746 ?
O11 Cs4 3.153(8) 2_747 ?
O12 Cs1 3.108(7) 3_737 ?
O12 Cs4 3.124(7) 2_747 ?
O14 U2 2.376(7) 3_747 ?
O15 Ga2 1.982(7) 3_747 ?
O16 Ga1 1.988(7) 3_747 ?
O17 Cs2 3.062(7) 2_646 ?
O18 Cs1 3.207(8) 4_545 ?
O18 Cs2 3.473(8) 3_646 ?
O18 Cs2 3.516(8) 4_545 ?
O19 Cs3 3.295(8) 4_546 ?
O19 Cs4 3.436(8) 2_747 ?
O20 Cs4 3.253(7) 3_747 ?
O20 Cs4 3.408(8) 4_545 ?
O21 Ga1 1.962(7) 4_545 ?
O21 Cs4 3.017(7) 3_747 ?
O21 Cs3 3.712(7) 2_746 ?
O22 Cs2 3.381(7) 3_747 ?
O23 Cs3 2.869(13) 4_546 ?
